data_2229586
loop_
_publ_author_name
'Meer, Ali Farooq'
'Ahmad, Saeed'
'Sharif, Shahzad'
'Khan, Islam Ullah'
'Ng, Seik Weng'

_publ_section_title
;
 <i>catena</i>-Poly[bis(propane-1,3-diaminium)
 [[aqua(sulfato-\k<i>O</i>)bis(sulfato-\k^2^<i>O</i>,<i>O</i>')cerate(IV)]-\m-sulfato-\k^3^<i>O</i>,<i>O</i>':<i>O</i>'']
 dihydrate]
;
_journal_coeditor_code BT5471
_journal_issue 4
_journal_name_full 'Acta Crystallographica Section E'
_journal_page_first m413
_journal_paper_doi 10.1107/S1600536811008324
_journal_volume 67
_journal_year 2011
_chemical_formula_iupac '(C3 H12 N2)2 [Ce (S O4)4 (H2 O)], 2H2 O'
_chemical_formula_moiety '2C3 H12 N2 2+, H2 Ce O17 S4 4-, 2(H2 O)'
_chemical_formula_sum 'C6 H30 Ce N4 O19 S4'
_chemical_formula_weight 730.70
_chemical_name_systematic
;
<i>catena</i>-Poly[bis(propane-1,3-diaminium)
[[aqua(sulfato-\k<i>O</i>)bis(sulfato-\k^2^<i>O</i>,<i>O</i>')cerate(IV)]-
\m-sulfato-\k^3^<i>O</i>,<i>O</i>':<i>O</i>''] dihydrate]
;
_space_group_IT_number 14
_symmetry_cell_setting monoclinic
_symmetry_space_group_name_Hall '-P 2ybc'
_symmetry_space_group_name_H-M 'P 1 21/c 1'
_atom_sites_solution_hydrogens geom
_atom_sites_solution_primary direct
_atom_sites_solution_secondary difmap
_audit_creation_method SHELXL-97
_cell_angle_alpha 90.00
_cell_angle_beta 99.5350(10)
_cell_angle_gamma 90.00
_cell_formula_units_Z 4
_cell_length_a 8.94590(10)
_cell_length_b 20.4497(3)
_cell_length_c 12.8688(2)
_cell_measurement_reflns_used 9960
_cell_measurement_temperature 295(2)
_cell_measurement_theta_max 28.3
_cell_measurement_theta_min 2.8
_cell_volume 2321.71(6)
_computing_cell_refinement 'SAINT (Bruker, 2009)'
_computing_data_collection 'APEX2 (Bruker, 2009)'
_computing_data_reduction 'SAINT (Bruker, 2009)'
_computing_molecular_graphics 'X-SEED (Barbour, 2001)'
_computing_publication_material 'publCIF (Westrip, 2010)'
_computing_structure_refinement 'SHELXL97 (Sheldrick, 2008)'
_computing_structure_solution 'SHELXS97 (Sheldrick, 2008)'
_diffrn_ambient_temperature 295(2)
_diffrn_measured_fraction_theta_full 0.991
_diffrn_measured_fraction_theta_max 0.991
_diffrn_measurement_device_type 'Bruker Kappa APEXII'
_diffrn_measurement_method '\f and \w'
_diffrn_radiation_monochromator graphite
_diffrn_radiation_source 'fine-focus sealed tube'
_diffrn_radiation_type MoK\a
_diffrn_radiation_wavelength 0.71073
_diffrn_reflns_av_R_equivalents 0.0240
_diffrn_reflns_av_sigmaI/netI 0.0223
_diffrn_reflns_limit_h_max 11
_diffrn_reflns_limit_h_min -11
_diffrn_reflns_limit_k_max 20
_diffrn_reflns_limit_k_min -26
_diffrn_reflns_limit_l_max 16
_diffrn_reflns_limit_l_min -16
_diffrn_reflns_number 21238
_diffrn_reflns_theta_full 27.50
_diffrn_reflns_theta_max 27.50
_diffrn_reflns_theta_min 1.89
_diffrn_standards_decay_% 0
_diffrn_standards_interval_count 0
_diffrn_standards_interval_time 0
_diffrn_standards_number 0
_exptl_absorpt_coefficient_mu 2.414
_exptl_absorpt_correction_T_max 0.7943
_exptl_absorpt_correction_T_min 0.5312
_exptl_absorpt_correction_type multi-scan
_exptl_absorpt_process_details '(SADABS; Sheldrick, 1996)'
_exptl_crystal_colour Yellow
_exptl_crystal_density_diffrn 2.090
_exptl_crystal_density_method 'not measured'
_exptl_crystal_description Prism
_exptl_crystal_F_000 1472
_exptl_crystal_size_max 0.30
_exptl_crystal_size_mid 0.15
_exptl_crystal_size_min 0.10
_refine_diff_density_max 1.237
_refine_diff_density_min -1.405
_refine_ls_extinction_method none
_refine_ls_goodness_of_fit_ref 1.143
_refine_ls_hydrogen_treatment constr
_refine_ls_matrix_type full
_refine_ls_number_parameters 307
_refine_ls_number_reflns 5296
_refine_ls_number_restraints 0
_refine_ls_restrained_S_all 1.143
_refine_ls_R_factor_all 0.0335
_refine_ls_R_factor_gt 0.0276
_refine_ls_shift/su_max 0.001
_refine_ls_shift/su_mean 0.001
_refine_ls_structure_factor_coef Fsqd
_refine_ls_weighting_details 'calc w=1/[\s^2^(Fo^2^)+(0.0167P)^2^+7.6150P] where P=(Fo^2^+2Fc^2^)/3'
_refine_ls_weighting_scheme calc
_refine_ls_wR_factor_gt 0.0664
_refine_ls_wR_factor_ref 0.0707
_reflns_number_gt 4663
_reflns_number_total 5296
_reflns_threshold_expression I>2\s(I)
_cod_data_source_file bt5471.cif
_cod_data_source_block I
_cod_original_sg_symbol_H-M 'P 21/c'
_cod_database_code 2229586
_cod_database_fobs_code 2229586

loop_
_symmetry_equiv_pos_as_xyz
'x, y, z'
'-x, y+1/2, -z+1/2'
'-x, -y, -z'
'x, -y-1/2, z-1/2'

loop_
_atom_site_type_symbol
_atom_site_label
_atom_site_fract_x
_atom_site_fract_y
_atom_site_fract_z
_atom_site_U_iso_or_equiv
_atom_site_adp_type
_atom_site_calc_flag
_atom_site_refinement_flags
_atom_site_occupancy
_atom_site_disorder_assembly
_atom_site_disorder_group
Ce Ce1 0.682986(19) 0.252538(8) 0.326048(13) 0.01407(6) Uani d . 1 . .
S S1 0.58776(10) 0.08286(4) 0.35192(8) 0.02668(19) Uani d . 1 . .
S S2 0.57080(9) 0.24695(4) 0.08631(6) 0.01880(16) Uani d . 1 . .
S S3 1.02446(9) 0.22812(4) 0.34548(7) 0.02170(17) Uani d . 1 . .
S S4 0.66130(10) 0.39960(4) 0.35617(7) 0.02449(18) Uani d . 1 . .
O O1 0.6789(3) 0.14558(12) 0.3672(2) 0.0248(5) Uani d . 1 . .
O O2 0.4287(3) 0.10079(15) 0.3213(4) 0.0588(11) Uani d . 1 . .
O O3 0.6376(4) 0.04469(15) 0.2697(3) 0.0429(7) Uani d . 1 . .
O O4 0.6144(4) 0.04863(16) 0.4518(3) 0.0530(9) Uani d . 1 . .
O O5 0.6001(3) 0.19145(12) 0.16128(19) 0.0266(5) Uani d . 1 . .
O O6 0.6232(3) 0.30497(11) 0.15445(18) 0.0227(5) Uani d . 1 . .
O O7 0.4153(3) 0.25303(17) 0.0394(2) 0.0439(8) Uani d . 1 . .
O O8 0.6718(3) 0.24052(12) 0.00700(19) 0.0246(5) Uani d . 1 . .
O O9 0.9026(3) 0.23795(12) 0.24892(19) 0.0236(5) Uani d . 1 . .
O O10 0.9303(3) 0.23354(13) 0.4321(2) 0.0253(5) Uani d . 1 . .
O O11 1.0895(3) 0.16402(14) 0.3425(2) 0.0384(7) Uani d . 1 . .
O O12 1.1351(3) 0.27980(14) 0.3520(2) 0.0323(6) Uani d . 1 . .
O O13 0.8002(3) 0.35764(12) 0.3595(2) 0.0236(5) Uani d . 1 . .
O O14 0.5368(3) 0.35021(12) 0.3413(2) 0.0231(5) Uani d . 1 . .
O O15 0.6465(3) 0.44422(15) 0.2677(3) 0.0486(8) Uani d . 1 . .
O O16 0.6665(3) 0.43396(15) 0.4552(3) 0.0436(8) Uani d . 1 . .
O O1w 0.4185(3) 0.23056(12) 0.3117(2) 0.0245(5) Uani d . 1 . .
H H1w1 0.4039 0.1903 0.3164 0.037 Uiso d R 1 . .
H H1w2 0.3478 0.2512 0.3315 0.037 Uiso d R 1 . .
O O2w 0.1571(4) 0.02367(19) 0.3392(3) 0.0621(10) Uani d . 1 . .
H H2w1 0.1834 0.0622 0.3559 0.093 Uiso d R 1 . .
H H2w2 0.2243 0.0057 0.3107 0.093 Uiso d R 1 . .
O O3w -0.1048(4) 0.02558(18) 0.1859(3) 0.0572(9) Uani d . 1 . .
H H3w1 -0.1861 0.0260 0.2112 0.086 Uiso d R 1 . .
H H3w2 -0.0325 0.0329 0.2360 0.086 Uiso d R 1 . .
N N1 -0.0516(4) 0.14453(17) 0.0895(3) 0.0332(7) Uani d . 1 . .
H H11 -0.0698 0.1765 0.1290 0.050 Uiso calc R 1 . .
H H12 -0.0780 0.1084 0.1155 0.050 Uiso calc R 1 . .
H H13 -0.1022 0.1498 0.0272 0.050 Uiso calc R 1 . .
N N2 0.4215(4) 0.07383(16) 0.0772(3) 0.0334(7) Uani d . 1 . .
H H21 0.5087 0.0757 0.0575 0.050 Uiso calc R 1 . .
H H22 0.4077 0.0352 0.1003 0.050 Uiso calc R 1 . .
H H23 0.4179 0.1019 0.1264 0.050 Uiso calc R 1 . .
N N3 0.8546(4) 0.1186(2) 0.5827(3) 0.0539(11) Uani d . 1 . .
H H31 0.7883 0.1354 0.6161 0.081 Uiso calc R 1 . .
H H32 0.8346 0.0778 0.5713 0.081 Uiso calc R 1 . .
H H33 0.8522 0.1384 0.5236 0.081 Uiso calc R 1 . .
N N4 1.3989(4) 0.08791(18) 0.5938(3) 0.0445(9) Uani d . 1 . .
H H41 1.4856 0.0974 0.6304 0.067 Uiso calc R 1 . .
H H42 1.3901 0.1068 0.5334 0.067 Uiso calc R 1 . .
H H43 1.3920 0.0463 0.5851 0.067 Uiso calc R 1 . .
C C1 0.1122(4) 0.14262(19) 0.0843(3) 0.0308(8) Uani d . 1 . .
H H1A 0.1699 0.1367 0.1544 0.037 Uiso calc R 1 . .
H H1B 0.1430 0.1836 0.0563 0.037 Uiso calc R 1 . .
C C2 0.1438(4) 0.0867(2) 0.0140(3) 0.0322(8) Uani d . 1 . .
H H2A 0.1307 0.0457 0.0493 0.039 Uiso calc R 1 . .
H H2B 0.0703 0.0879 -0.0505 0.039 Uiso calc R 1 . .
C C3 0.3013(4) 0.0886(2) -0.0138(3) 0.0348(9) Uani d . 1 . .
H H3A 0.3073 0.0572 -0.0694 0.042 Uiso calc R 1 . .
H H3B 0.3193 0.1317 -0.0407 0.042 Uiso calc R 1 . .
C C4 1.0041(5) 0.1253(2) 0.6454(4) 0.0438(11) Uani d . 1 . .
H H4A 1.0057 0.1038 0.7128 0.053 Uiso calc R 1 . .
H H4B 1.0260 0.1713 0.6587 0.053 Uiso calc R 1 . .
C C5 1.1240(5) 0.0961(2) 0.5913(4) 0.0379(9) Uani d . 1 . .
H H5A 1.1098 0.0491 0.5862 0.045 Uiso calc R 1 . .
H H5B 1.1141 0.1134 0.5204 0.045 Uiso calc R 1 . .
C C6 1.2785(5) 0.1104(3) 0.6490(4) 0.0488(12) Uani d . 1 . .
H H6A 1.2885 0.1573 0.6600 0.059 Uiso calc R 1 . .
H H6B 1.2907 0.0897 0.7177 0.059 Uiso calc R 1 . .

loop_
_atom_site_aniso_label
_atom_site_aniso_U_11
_atom_site_aniso_U_22
_atom_site_aniso_U_33
_atom_site_aniso_U_12
_atom_site_aniso_U_13
_atom_site_aniso_U_23
Ce1 0.01607(9) 0.01389(10) 0.01262(9) -0.00095(6) 0.00347(6) -0.00052(6)
S1 0.0263(4) 0.0165(4) 0.0378(5) -0.0020(3) 0.0068(4) 0.0034(4)
S2 0.0183(4) 0.0248(4) 0.0135(3) -0.0014(3) 0.0034(3) -0.0013(3)
S3 0.0178(4) 0.0231(4) 0.0246(4) 0.0031(3) 0.0048(3) -0.0003(3)
S4 0.0238(4) 0.0151(4) 0.0346(5) 0.0002(3) 0.0049(3) -0.0016(3)
O1 0.0269(13) 0.0162(12) 0.0301(13) -0.0039(10) 0.0017(10) 0.0035(10)
O2 0.0221(14) 0.0242(16) 0.129(4) -0.0024(12) 0.0085(17) -0.0031(18)
O3 0.0468(17) 0.0337(16) 0.0485(19) -0.0058(13) 0.0090(14) -0.0141(14)
O4 0.084(3) 0.0323(17) 0.0453(19) -0.0127(16) 0.0176(18) 0.0116(14)
O5 0.0414(15) 0.0198(12) 0.0197(12) -0.0089(11) 0.0079(10) -0.0012(10)
O6 0.0318(13) 0.0166(12) 0.0197(12) 0.0016(10) 0.0045(9) -0.0005(9)
O7 0.0197(13) 0.082(3) 0.0286(15) 0.0005(14) 0.0004(11) -0.0020(15)
O8 0.0264(12) 0.0317(14) 0.0173(12) 0.0022(10) 0.0085(10) 0.0005(10)
O9 0.0202(11) 0.0301(14) 0.0204(12) 0.0001(10) 0.0031(9) -0.0020(10)
O10 0.0210(12) 0.0319(14) 0.0230(13) 0.0031(10) 0.0039(9) 0.0037(10)
O11 0.0404(16) 0.0291(15) 0.0460(18) 0.0150(12) 0.0087(13) 0.0000(13)
O12 0.0199(12) 0.0370(16) 0.0395(16) -0.0061(11) 0.0037(11) -0.0016(12)
O13 0.0197(11) 0.0184(12) 0.0326(14) -0.0008(9) 0.0041(10) -0.0020(10)
O14 0.0205(11) 0.0198(12) 0.0294(13) -0.0002(9) 0.0049(10) -0.0038(10)
O15 0.0407(17) 0.0327(17) 0.069(2) 0.0003(13) 0.0012(15) 0.0261(16)
O16 0.0383(16) 0.0337(16) 0.060(2) -0.0041(13) 0.0110(14) -0.0263(15)
O1w 0.0227(12) 0.0217(12) 0.0302(14) -0.0015(10) 0.0076(10) -0.0023(10)
O2w 0.049(2) 0.054(2) 0.086(3) -0.0027(17) 0.0191(19) 0.005(2)
O3w 0.053(2) 0.064(2) 0.056(2) -0.0085(18) 0.0129(17) -0.0049(18)
N1 0.0322(17) 0.0359(19) 0.0298(17) 0.0104(14) 0.0005(13) -0.0055(14)
N2 0.0296(16) 0.0261(17) 0.044(2) -0.0017(13) 0.0034(14) -0.0044(15)
N3 0.037(2) 0.076(3) 0.047(2) 0.022(2) 0.0011(17) -0.008(2)
N4 0.0301(18) 0.033(2) 0.073(3) -0.0063(15) 0.0152(18) -0.0067(18)
C1 0.033(2) 0.029(2) 0.030(2) 0.0023(16) 0.0053(15) -0.0011(16)
C2 0.0249(18) 0.035(2) 0.037(2) -0.0001(16) 0.0035(15) -0.0076(17)
C3 0.033(2) 0.041(2) 0.031(2) 0.0027(17) 0.0079(16) -0.0011(17)
C4 0.035(2) 0.046(3) 0.049(3) 0.0014(19) 0.0043(19) -0.012(2)
C5 0.037(2) 0.035(2) 0.042(2) 0.0055(18) 0.0066(18) -0.0005(18)
C6 0.037(2) 0.049(3) 0.062(3) -0.007(2) 0.012(2) -0.015(2)

loop_
_atom_type_symbol
_atom_type_description
_atom_type_scat_dispersion_real
_atom_type_scat_dispersion_imag
_atom_type_scat_source
C C 0.0033 0.0016 'International Tables Vol C Tables 4.2.6.8 and 6.1.1.4'
H H 0.0000 0.0000 'International Tables Vol C Tables 4.2.6.8 and 6.1.1.4'
N N 0.0061 0.0033 'International Tables Vol C Tables 4.2.6.8 and 6.1.1.4'
O O 0.0106 0.0060 'International Tables Vol C Tables 4.2.6.8 and 6.1.1.4'
S S 0.1246 0.1234 'International Tables Vol C Tables 4.2.6.8 and 6.1.1.4'
Ce Ce -0.2486 2.6331 'International Tables Vol C Tables 4.2.6.8 and 6.1.1.4'

loop_
_geom_angle_atom_site_label_1
_geom_angle_atom_site_label_2
_geom_angle_atom_site_label_3
_geom_angle_site_symmetry_1
_geom_angle_site_symmetry_3
_geom_angle
_geom_angle_publ_flag
O1 Ce1 O8 . 4_566 79.66(9) ?
O1 Ce1 O9 . . 91.34(9) ?
O8 Ce1 O9 4_566 . 126.76(9) ?
O1 Ce1 O1w . . 77.33(9) ?
O8 Ce1 O1w 4_566 . 83.33(9) ?
O9 Ce1 O1w . . 145.79(8) ?
O1 Ce1 O13 . . 148.37(9) ?
O8 Ce1 O13 4_566 . 81.78(9) ?
O9 Ce1 O13 . . 79.59(8) ?
O1w Ce1 O13 . . 125.54(8) ?
O1 Ce1 O14 . . 138.98(8) ?
O8 Ce1 O14 4_566 . 75.94(9) ?
O9 Ce1 O14 . . 129.67(8) ?
O1w Ce1 O14 . . 67.56(8) ?
O13 Ce1 O14 . . 58.03(8) ?
O1 Ce1 O10 . . 76.20(9) ?
O8 Ce1 O10 4_566 . 68.77(8) ?
O9 Ce1 O10 . . 58.17(8) ?
O1w Ce1 O10 . . 144.34(9) ?
O13 Ce1 O10 . . 73.27(8) ?
O14 Ce1 O10 . . 122.81(8) ?
O1 Ce1 O6 . . 129.18(9) ?
O8 Ce1 O6 4_566 . 146.41(8) ?
O9 Ce1 O6 . . 75.37(8) ?
O1w Ce1 O6 . . 86.94(8) ?
O13 Ce1 O6 . . 78.00(8) ?
O14 Ce1 O6 . . 70.63(8) ?
O10 Ce1 O6 . . 128.51(8) ?
O1 Ce1 O5 . . 72.31(9) ?
O8 Ce1 O5 4_566 . 145.65(8) ?
O9 Ce1 O5 . . 74.19(8) ?
O1w Ce1 O5 . . 71.61(9) ?
O13 Ce1 O5 . . 131.94(8) ?
O14 Ce1 O5 . . 113.52(9) ?
O10 Ce1 O5 . . 121.19(9) ?
O6 Ce1 O5 . . 56.88(8) ?
O3 S1 O4 . . 111.3(2) ?
O3 S1 O2 . . 110.1(2) ?
O4 S1 O2 . . 111.7(2) ?
O3 S1 O1 . . 109.16(17) ?
O4 S1 O1 . . 106.74(18) ?
O2 S1 O1 . . 107.59(16) ?
O7 S2 O8 . . 112.34(16) ?
O7 S2 O5 . . 113.34(18) ?
O8 S2 O5 . . 108.60(15) ?
O7 S2 O6 . . 111.47(17) ?
O8 S2 O6 . . 107.82(14) ?
O5 S2 O6 . . 102.71(14) ?
O11 S3 O12 . . 113.18(17) ?
O11 S3 O10 . . 111.37(17) ?
O12 S3 O10 . . 111.43(16) ?
O11 S3 O9 . . 109.67(17) ?
O12 S3 O9 . . 110.01(16) ?
O10 S3 O9 . . 100.44(14) ?
O15 S4 O16 . . 111.8(2) ?
O15 S4 O14 . . 110.90(17) ?
O16 S4 O14 . . 110.85(16) ?
O15 S4 O13 . . 110.46(17) ?
O16 S4 O13 . . 110.17(17) ?
O14 S4 O13 . . 102.30(14) ?
S1 O1 Ce1 . . 145.18(15) ?
S2 O5 Ce1 . . 99.61(12) ?
S2 O6 Ce1 . . 100.49(12) ?
S2 O8 Ce1 . 4_565 144.13(15) ?
S3 O9 Ce1 . . 101.91(12) ?
S3 O10 Ce1 . . 99.48(12) ?
S4 O13 Ce1 . . 99.86(12) ?
S4 O14 Ce1 . . 99.66(12) ?
Ce1 O1w H1w1 . . 110.1 ?
Ce1 O1w H1w2 . . 132.2 ?
H1w1 O1w H1w2 . . 109.9 ?
H2w1 O2w H2w2 . . 109.4 ?
H3w1 O3w H3w2 . . 107.6 ?
C1 N1 H11 . . 109.5 ?
C1 N1 H12 . . 109.5 ?
H11 N1 H12 . . 109.5 ?
C1 N1 H13 . . 109.5 ?
H11 N1 H13 . . 109.5 ?
H12 N1 H13 . . 109.5 ?
C3 N2 H21 . . 109.5 ?
C3 N2 H22 . . 109.5 ?
H21 N2 H22 . . 109.5 ?
C3 N2 H23 . . 109.5 ?
H21 N2 H23 . . 109.5 ?
H22 N2 H23 . . 109.5 ?
C4 N3 H31 . . 109.5 ?
C4 N3 H32 . . 109.5 ?
H31 N3 H32 . . 109.5 ?
C4 N3 H33 . . 109.5 ?
H31 N3 H33 . . 109.5 ?
H32 N3 H33 . . 109.5 ?
C6 N4 H41 . . 109.5 ?
C6 N4 H42 . . 109.5 ?
H41 N4 H42 . . 109.5 ?
C6 N4 H43 . . 109.5 ?
H41 N4 H43 . . 109.5 ?
H42 N4 H43 . . 109.5 ?
N1 C1 C2 . . 109.4(3) ?
N1 C1 H1A . . 109.8 ?
C2 C1 H1A . . 109.8 ?
N1 C1 H1B . . 109.8 ?
C2 C1 H1B . . 109.8 ?
H1A C1 H1B . . 108.2 ?
C3 C2 C1 . . 113.3(3) ?
C3 C2 H2A . . 108.9 ?
C1 C2 H2A . . 108.9 ?
C3 C2 H2B . . 108.9 ?
C1 C2 H2B . . 108.9 ?
H2A C2 H2B . . 107.7 ?
N2 C3 C2 . . 113.0(3) ?
N2 C3 H3A . . 109.0 ?
C2 C3 H3A . . 109.0 ?
N2 C3 H3B . . 109.0 ?
C2 C3 H3B . . 109.0 ?
H3A C3 H3B . . 107.8 ?
N3 C4 C5 . . 111.7(4) ?
N3 C4 H4A . . 109.3 ?
C5 C4 H4A . . 109.3 ?
N3 C4 H4B . . 109.3 ?
C5 C4 H4B . . 109.3 ?
H4A C4 H4B . . 107.9 ?
C6 C5 C4 . . 111.5(4) ?
C6 C5 H5A . . 109.3 ?
C4 C5 H5A . . 109.3 ?
C6 C5 H5B . . 109.3 ?
C4 C5 H5B . . 109.3 ?
H5A C5 H5B . . 108.0 ?
N4 C6 C5 . . 113.2(4) ?
N4 C6 H6A . . 108.9 ?
C5 C6 H6A . . 108.9 ?
N4 C6 H6B . . 108.9 ?
C5 C6 H6B . . 108.9 ?
H6A C6 H6B . . 107.7 ?

loop_
_geom_bond_atom_site_label_1
_geom_bond_atom_site_label_2
_geom_bond_site_symmetry_2
_geom_bond_distance
_geom_bond_publ_flag
Ce1 O1 . 2.252(2) ?
Ce1 O8 4_566 2.352(2) ?
Ce1 O9 . 2.362(2) ?
Ce1 O1w . 2.385(2) ?
Ce1 O13 . 2.399(2) ?
Ce1 O14 . 2.413(2) ?
Ce1 O10 . 2.431(2) ?
Ce1 O6 . 2.433(2) ?
Ce1 O5 . 2.467(2) ?
S1 O3 . 1.444(3) ?
S1 O4 . 1.448(3) ?
S1 O2 . 1.459(3) ?
S1 O1 . 1.515(2) ?
S2 O7 . 1.427(3) ?
S2 O8 . 1.477(2) ?
S2 O5 . 1.485(3) ?
S2 O6 . 1.503(2) ?
S3 O11 . 1.437(3) ?
S3 O12 . 1.441(3) ?
S3 O10 . 1.508(3) ?
S3 O9 . 1.524(3) ?
S4 O15 . 1.448(3) ?
S4 O16 . 1.449(3) ?
S4 O14 . 1.492(2) ?
S4 O13 . 1.505(2) ?
O8 Ce1 4_565 2.352(2) ?
O1w H1w1 . 0.8368 ?
O1w H1w2 . 0.8351 ?
O2w H2w1 . 0.8401 ?
O2w H2w2 . 0.8390 ?
O3w H3w1 . 0.8444 ?
O3w H3w2 . 0.8478 ?
N1 C1 . 1.479(5) ?
N1 H11 . 0.8600 ?
N1 H12 . 0.8600 ?
N1 H13 . 0.8600 ?
N2 C3 . 1.484(5) ?
N2 H21 . 0.8600 ?
N2 H22 . 0.8600 ?
N2 H23 . 0.8600 ?
N3 C4 . 1.450(6) ?
N3 H31 . 0.8600 ?
N3 H32 . 0.8600 ?
N3 H33 . 0.8600 ?
N4 C6 . 1.460(6) ?
N4 H41 . 0.8600 ?
N4 H42 . 0.8600 ?
N4 H43 . 0.8600 ?
C1 C2 . 1.514(5) ?
C1 H1A . 0.9700 ?
C1 H1B . 0.9700 ?
C2 C3 . 1.510(5) ?
C2 H2A . 0.9700 ?
C2 H2B . 0.9700 ?
C3 H3A . 0.9700 ?
C3 H3B . 0.9700 ?
C4 C5 . 1.496(6) ?
C4 H4A . 0.9700 ?
C4 H4B . 0.9700 ?
C5 C6 . 1.486(6) ?
C5 H5A . 0.9700 ?
C5 H5B . 0.9700 ?
C6 H6A . 0.9700 ?
C6 H6B . 0.9700 ?

loop_
_geom_hbond_atom_site_label_D
_geom_hbond_atom_site_label_H
_geom_hbond_atom_site_label_A
_geom_hbond_site_symmetry_A
_geom_hbond_distance_DH
_geom_hbond_distance_HA
_geom_hbond_distance_DA
_geom_hbond_angle_DHA
_geom_hbond_publ_flag
O1w H1w2 O12 1_455 0.84 2.05 2.854(4) 162 y
O2w H2w1 O11 1_455 0.84 2.24 2.935(5) 140 y
O2w H2w2 O15 2_645 0.84 2.08 2.902(5) 167 y
O3w H3w1 O3 1_455 0.84 1.90 2.729(5) 169 y
O3w H3w2 O2w . 0.85 1.98 2.802(5) 163 y
N1 H11 O9 1_455 0.86 2.04 2.881(4) 167 y
N1 H12 O3w . 0.86 1.95 2.806(5) 171 y
N1 H13 O13 4_465 0.86 2.19 3.036(4) 166 y
N2 H21 O16 4_565 0.86 2.09 2.904(5) 157 y
N2 H22 O16 2_645 0.86 2.25 2.978(5) 142 y
N2 H23 O2 . 0.86 2.49 3.180(6) 137 y
N2 H23 O5 . 0.86 2.44 2.989(4) 122 y
N3 H31 O6 4_566 0.86 2.04 2.866(4) 162 y
N3 H32 O4 . 0.86 2.37 2.882(6) 119 y
N3 H32 O2w 3_656 0.86 2.37 3.085(6) 141 y
N3 H33 O1 . 0.86 2.33 3.004(5) 135 y
N3 H33 O10 . 0.86 2.43 3.191(6) 147 y
N4 H41 O6 4_666 0.86 2.34 2.986(4) 132 y
N4 H41 O15 4_666 0.86 2.25 2.951(5) 138 y
N4 H43 O4 3_756 0.86 2.00 2.851(5) 173 y

loop_
_geom_torsion_atom_site_label_1
_geom_torsion_atom_site_label_2
_geom_torsion_atom_site_label_3
_geom_torsion_atom_site_label_4
_geom_torsion_site_symmetry_1
_geom_torsion_site_symmetry_2
_geom_torsion_site_symmetry_3
_geom_torsion_site_symmetry_4
_geom_torsion
_geom_torsion_publ_flag
O3 S1 O1 Ce1 . . . . 96.8(3) ?
O4 S1 O1 Ce1 . . . . -142.7(3) ?
O2 S1 O1 Ce1 . . . . -22.7(4) ?
O8 Ce1 O1 S1 4_566 . . . 112.7(3) ?
O9 Ce1 O1 S1 . . . . -120.1(3) ?
O1w Ce1 O1 S1 . . . . 27.3(3) ?
O13 Ce1 O1 S1 . . . . 167.8(2) ?
O14 Ce1 O1 S1 . . . . 58.6(3) ?
O10 Ce1 O1 S1 . . . . -176.8(3) ?
O6 Ce1 O1 S1 . . . . -48.0(3) ?
O5 Ce1 O1 S1 . . . . -47.2(3) ?
O7 S2 O5 Ce1 . . . . -115.29(16) ?
O8 S2 O5 Ce1 . . . . 119.11(13) ?
O6 S2 O5 Ce1 . . . . 5.10(15) ?
O1 Ce1 O5 S2 . . . . 177.08(15) ?
O8 Ce1 O5 S2 4_566 . . . 140.24(13) ?
O9 Ce1 O5 S2 . . . . -86.27(13) ?
O1w Ce1 O5 S2 . . . . 94.93(14) ?
O13 Ce1 O5 S2 . . . . -26.73(18) ?
O14 Ce1 O5 S2 . . . . 40.62(15) ?
O10 Ce1 O5 S2 . . . . -121.98(13) ?
O6 Ce1 O5 S2 . . . . -3.67(11) ?
O7 S2 O6 Ce1 . . . . 116.49(16) ?
O8 S2 O6 Ce1 . . . . -119.76(13) ?
O5 S2 O6 Ce1 . . . . -5.19(15) ?
O1 Ce1 O6 S2 . . . . 4.56(17) ?
O8 Ce1 O6 S2 4_566 . . . -139.44(13) ?
O9 Ce1 O6 S2 . . . . 84.09(12) ?
O1w Ce1 O6 S2 . . . . -66.35(12) ?
O13 Ce1 O6 S2 . . . . 166.31(13) ?
O14 Ce1 O6 S2 . . . . -133.63(14) ?
O10 Ce1 O6 S2 . . . . 109.35(13) ?
O5 Ce1 O6 S2 . . . . 3.63(11) ?
O7 S2 O8 Ce1 . . . 4_565 9.8(3) ?
O5 S2 O8 Ce1 . . . 4_565 136.0(2) ?
O6 S2 O8 Ce1 . . . 4_565 -113.4(3) ?
O11 S3 O9 Ce1 . . . . 117.48(15) ?
O12 S3 O9 Ce1 . . . . -117.42(15) ?
O10 S3 O9 Ce1 . . . . 0.13(15) ?
O1 Ce1 O9 S3 . . . . -72.92(13) ?
O8 Ce1 O9 S3 4_566 . . . 5.16(17) ?
O1w Ce1 O9 S3 . . . . -142.07(13) ?
O13 Ce1 O9 S3 . . . . 76.58(13) ?
O14 Ce1 O9 S3 . . . . 108.19(13) ?
O10 Ce1 O9 S3 . . . . -0.09(11) ?
O6 Ce1 O9 S3 . . . . 156.76(14) ?
O5 Ce1 O9 S3 . . . . -144.11(14) ?
O11 S3 O10 Ce1 . . . . -116.21(16) ?
O12 S3 O10 Ce1 . . . . 116.37(15) ?
O9 S3 O10 Ce1 . . . . -0.13(15) ?
O1 Ce1 O10 S3 . . . . 100.51(14) ?
O8 Ce1 O10 S3 4_566 . . . -175.39(15) ?
O9 Ce1 O10 S3 . . . . 0.09(11) ?
O1w Ce1 O10 S3 . . . . 143.65(13) ?
O13 Ce1 O10 S3 . . . . -87.88(13) ?
O14 Ce1 O10 S3 . . . . -119.49(13) ?
O6 Ce1 O10 S3 . . . . -28.99(18) ?
O5 Ce1 O10 S3 . . . . 41.46(16) ?
O15 S4 O13 Ce1 . . . . -114.54(17) ?
O16 S4 O13 Ce1 . . . . 121.47(16) ?
O14 S4 O13 Ce1 . . . . 3.56(15) ?
O1 Ce1 O13 S4 . . . . -135.59(15) ?
O8 Ce1 O13 S4 4_566 . . . -81.04(13) ?
O9 Ce1 O13 S4 . . . . 149.06(14) ?
O1w Ce1 O13 S4 . . . . -5.37(17) ?
O14 Ce1 O13 S4 . . . . -2.54(11) ?
O10 Ce1 O13 S4 . . . . -151.25(14) ?
O6 Ce1 O13 S4 . . . . 71.98(13) ?
O5 Ce1 O13 S4 . . . . 91.57(15) ?
O15 S4 O14 Ce1 . . . . 114.25(18) ?
O16 S4 O14 Ce1 . . . . -120.97(16) ?
O13 S4 O14 Ce1 . . . . -3.54(15) ?
O1 Ce1 O14 S4 . . . . 146.82(12) ?
O8 Ce1 O14 S4 4_566 . . . 91.56(13) ?
O9 Ce1 O14 S4 . . . . -34.86(17) ?
O1w Ce1 O14 S4 . . . . -179.93(15) ?
O13 Ce1 O14 S4 . . . . 2.56(11) ?
O10 Ce1 O14 S4 . . . . 38.84(16) ?
O6 Ce1 O14 S4 . . . . -85.13(13) ?
O5 Ce1 O14 S4 . . . . -123.43(12) ?
N1 C1 C2 C3 . . . . 168.6(3) ?
C1 C2 C3 N2 . . . . 70.0(5) ?
N3 C4 C5 C6 . . . . 172.7(4) ?
C4 C5 C6 N4 . . . . -174.8(4) ?
